data_1564897
loop_
_publ_author_name
'Cooper, Alasdair K.'
'Greaves, Megan E.'
'Donohoe, William'
'Burton, Paul Matthew'
'Ronson, Thomas Oliver'
'Kennedy, Alan'
'Nelson, David James'

_publ_section_title
;
 Inhibition of (dppf)nickel-catalysed Suzuki-Miyaura cross-coupling
 reactions by \a-halo-N-heterocycles
;
_journal_name_full 'Chemical Science'
_journal_paper_doi 10.1039/D1SC04582B
_journal_year 2021
_chemical_formula_sum 'C46 H40 Br2 Cl4 Fe N2 Ni2 P2'
_chemical_formula_weight 1157.63
_space_group_crystal_system monoclinic
_space_group_IT_number 14
_space_group_name_Hall '-P 2yn'
_space_group_name_H-M_alt 'P 1 21/n 1'
_atom_sites_solution_hydrogens geom
_audit_creation_method SHELXL-2018/3
_audit_update_record
;
2021-08-17 deposited with the CCDC.	2021-10-11 downloaded from the CCDC.
;
_cell_angle_alpha 90
_cell_angle_beta 95.5400(10)
_cell_angle_gamma 90
_cell_formula_units_Z 4
_cell_length_a 12.71540(10)
_cell_length_b 17.1989(2)
_cell_length_c 20.6947(2)
_cell_measurement_reflns_used 12934
_cell_measurement_temperature 123(2)
_cell_measurement_theta_max 73.0610
_cell_measurement_theta_min 3.3730
_cell_volume 4504.60(8)
_computing_cell_refinement CrysalisPro
_computing_data_collection CrysalisPro
_computing_data_reduction CrysalisPro
_computing_publication_material SHELXL
_computing_structure_refinement 'SHELXL-2018/3 (Sheldrick, 2018)'
_computing_structure_solution SIR97
_diffrn_ambient_temperature 123(2)
_diffrn_measured_fraction_theta_full 0.999
_diffrn_measured_fraction_theta_max 0.988
_diffrn_measurement_device_type 'Oxford Diffraction Gemini S'
_diffrn_measurement_method 'omega scans'
_diffrn_radiation_type CuK\a
_diffrn_radiation_wavelength 1.54184
_diffrn_reflns_av_R_equivalents 0.0587
_diffrn_reflns_av_unetI/netI 0.0436
_diffrn_reflns_Laue_measured_fraction_full 0.999
_diffrn_reflns_Laue_measured_fraction_max 0.988
_diffrn_reflns_limit_h_max 15
_diffrn_reflns_limit_h_min -14
_diffrn_reflns_limit_k_max 20
_diffrn_reflns_limit_k_min -19
_diffrn_reflns_limit_l_max 24
_diffrn_reflns_limit_l_min -25
_diffrn_reflns_number 34815
_diffrn_reflns_point_group_measured_fraction_full 0.999
_diffrn_reflns_point_group_measured_fraction_max 0.988
_diffrn_reflns_theta_full 70.000
_diffrn_reflns_theta_max 73.105
_diffrn_reflns_theta_min 3.348
_diffrn_source 'sealed tube'
_exptl_absorpt_coefficient_mu 8.733
_exptl_absorpt_correction_T_max 1.00000
_exptl_absorpt_correction_T_min 0.14942
_exptl_absorpt_correction_type multi-scan
_exptl_absorpt_process_details
;
CrysAlisPro, Agilent Technologies,
Version 1.171.37.35 (release 13-08-2014 CrysAlis171 .NET)
(compiled Aug 13 2014,18:06:01)
Empirical absorption correction using spherical harmonics,
 implemented in SCALE3 ABSPACK scaling algorithm.
;
_exptl_crystal_colour red
_exptl_crystal_density_diffrn 1.707
_exptl_crystal_description 'fragment cut from large prism'
_exptl_crystal_F_000 2320
_exptl_crystal_size_max 0.45
_exptl_crystal_size_mid 0.40
_exptl_crystal_size_min 0.20
_refine_diff_density_max 1.296
_refine_diff_density_min -0.926
_refine_diff_density_rms 0.134
_refine_ls_extinction_method none
_refine_ls_goodness_of_fit_ref 1.016
_refine_ls_hydrogen_treatment constr
_refine_ls_matrix_type full
_refine_ls_number_parameters 542
_refine_ls_number_reflns 8918
_refine_ls_number_restraints 13
_refine_ls_restrained_S_all 1.017
_refine_ls_R_factor_all 0.0509
_refine_ls_R_factor_gt 0.0455
_refine_ls_shift/su_max 0.001
_refine_ls_shift/su_mean 0.000
_refine_ls_structure_factor_coef Fsqd
_refine_ls_weighting_details 'w=1/[\s^2^(Fo^2^)+(0.0815P)^2^+4.5018P] where P=(Fo^2^+2Fc^2^)/3'
_refine_ls_weighting_scheme calc
_refine_ls_wR_factor_gt 0.1196
_refine_ls_wR_factor_ref 0.1255
_reflns_Friedel_coverage 0.000
_reflns_number_gt 7957
_reflns_number_total 8918
_reflns_threshold_expression 'I > 2\s(I)'
_cod_data_source_file d1sc04582b3.cif
_cod_data_source_block nelson_ac_oct2020
_cod_original_sg_symbol_H-M 'P 21/n'
_cod_database_code 1564897
_shelx_shelxl_version_number 2018/3
_shelx_space_group_comment
;
The symmetry employed for this shelxl refinement is uniquely defined
by the following loop, which should always be used as a source of
symmetry information in preference to the above space-group names.
They are only intended as comments.
;

loop_
_space_group_symop_operation_xyz
'x, y, z'
'-x+1/2, y+1/2, -z+1/2'
'-x, -y, -z'
'x-1/2, -y-1/2, z-1/2'

loop_
_atom_site_label
_atom_site_type_symbol
_atom_site_fract_x
_atom_site_fract_y
_atom_site_fract_z
_atom_site_U_iso_or_equiv
_atom_site_adp_type
_atom_site_occupancy
_atom_site_site_symmetry_order
_atom_site_calc_flag
_atom_site_refinement_flags_posn
_atom_site_refinement_flags_adp
_atom_site_refinement_flags_occupancy
_atom_site_disorder_assembly
_atom_site_disorder_group
Ni1 Ni 0.52900(4) 0.14740(3) 0.20561(3) 0.01062(13) Uani 1 1 d . . . . .
Ni2 Ni 0.30850(4) 0.11308(3) 0.24800(3) 0.01052(13) Uani 1 1 d . . . . .
Fe1 Fe 0.30224(4) 0.34110(3) 0.13615(2) 0.01002(13) Uani 1 1 d . . . . .
Br1 Br 0.59195(3) 0.16107(2) 0.10208(2) 0.01453(10) Uani 1 1 d . . . . .
Br2 Br 0.20194(3) 0.17782(2) 0.32053(2) 0.01550(10) Uani 1 1 d . . . . .
P1 P 0.55030(6) 0.27053(5) 0.22287(4) 0.01036(16) Uani 1 1 d . . . . .
P2 P 0.20317(6) 0.14455(5) 0.16259(4) 0.00983(16) Uani 1 1 d . . . . .
Cl1 Cl 0.18090(15) 0.08183(9) 0.50223(7) 0.0654(5) Uani 1 1 d . . . . .
Cl2 Cl 0.36371(13) 0.18194(10) 0.53067(8) 0.0606(4) Uani 1 1 d . . . . .
Cl3 Cl -0.1024(19) 0.0770(11) 0.3841(9) 0.0365(5) Uani 0.194(5) 1 d D . P A 1
Cl4 Cl -0.0636(10) 0.2271(5) 0.4310(4) 0.0537(6) Uani 0.194(5) 1 d D . P A 1
N1 N 0.4253(2) 0.10254(16) 0.31360(13) 0.0130(5) Uani 1 1 d . . . . .
N2 N 0.4746(2) 0.04461(16) 0.18833(13) 0.0121(5) Uani 1 1 d . . . . .
C1 C 0.5334(3) 0.30573(19) 0.30461(16) 0.0133(6) Uani 1 1 d . . . . .
C2 C 0.4343(3) 0.2990(2) 0.32749(17) 0.0177(7) Uani 1 1 d . . . . .
H2 H 0.376161 0.280294 0.299499 0.021 Uiso 1 1 calc R U . . .
C3 C 0.4201(3) 0.3192(2) 0.39070(18) 0.0239(8) Uani 1 1 d . . . . .
H3 H 0.351992 0.315161 0.405681 0.029 Uiso 1 1 calc R U . . .
C4 C 0.5046(3) 0.3455(2) 0.43240(19) 0.0262(8) Uani 1 1 d . . . . .
H4 H 0.494640 0.359248 0.475858 0.031 Uiso 1 1 calc R U . . .
C5 C 0.6040(3) 0.3517(2) 0.41016(19) 0.0256(8) Uani 1 1 d . . . . .
H5 H 0.662417 0.369168 0.438532 0.031 Uiso 1 1 calc R U . . .
C6 C 0.6179(3) 0.3320(2) 0.34613(18) 0.0202(7) Uani 1 1 d . . . . .
H6 H 0.685757 0.336737 0.330893 0.024 Uiso 1 1 calc R U . . .
C7 C 0.6799(3) 0.3098(2) 0.20919(15) 0.0134(6) Uani 1 1 d . . . . .
C8 C 0.7691(3) 0.2654(2) 0.22673(18) 0.0198(7) Uani 1 1 d . . . . .
H8 H 0.761796 0.213270 0.240914 0.024 Uiso 1 1 calc R U . . .
C9 C 0.8692(3) 0.2968(3) 0.22361(19) 0.0262(8) Uani 1 1 d . . . . .
H9 H 0.930068 0.266179 0.235734 0.031 Uiso 1 1 calc R U . . .
C10 C 0.8805(3) 0.3723(3) 0.20305(19) 0.0278(9) Uani 1 1 d . . . . .
H10 H 0.949085 0.393869 0.201847 0.033 Uiso 1 1 calc R U . . .
C11 C 0.7911(3) 0.4170(2) 0.1839(2) 0.0271(8) Uani 1 1 d . . . . .
H11 H 0.798535 0.468726 0.168852 0.033 Uiso 1 1 calc R U . . .
C12 C 0.6912(3) 0.3853(2) 0.18715(18) 0.0198(7) Uani 1 1 d . . . . .
H12 H 0.630268 0.415479 0.174175 0.024 Uiso 1 1 calc R U . . .
C13 C 0.4614(3) 0.33132(19) 0.17139(16) 0.0131(6) Uani 1 1 d . . . . .
C14 C 0.4162(3) 0.4023(2) 0.19215(17) 0.0150(6) Uani 1 1 d . . . . .
H14 H 0.411807 0.417600 0.235925 0.018 Uiso 1 1 calc R U . . .
C15 C 0.3790(3) 0.4460(2) 0.13632(18) 0.0179(7) Uani 1 1 d . . . . .
H15 H 0.346371 0.495673 0.136320 0.022 Uiso 1 1 calc R U . . .
C16 C 0.3993(3) 0.4023(2) 0.08023(17) 0.0179(7) Uani 1 1 d . . . . .
H16 H 0.382917 0.417940 0.036373 0.022 Uiso 1 1 calc R U . . .
C17 C 0.4480(3) 0.3316(2) 0.10150(16) 0.0143(6) Uani 1 1 d . . . . .
H17 H 0.468432 0.290972 0.074183 0.017 Uiso 1 1 calc R U . . .
C18 C 0.2009(2) 0.24755(19) 0.14348(16) 0.0120(6) Uani 1 1 d . . . . .
C19 C 0.1801(3) 0.3077(2) 0.18862(17) 0.0144(6) Uani 1 1 d . . . . .
H19 H 0.183565 0.302421 0.234475 0.017 Uiso 1 1 calc R U . . .
C20 C 0.1537(3) 0.3761(2) 0.15287(18) 0.0173(7) Uani 1 1 d . . . . .
H20 H 0.136125 0.424808 0.170584 0.021 Uiso 1 1 calc R U . . .
C21 C 0.1579(3) 0.3596(2) 0.08594(18) 0.0189(7) Uani 1 1 d . . . . .
H21 H 0.143494 0.395426 0.051289 0.023 Uiso 1 1 calc R U . . .
C22 C 0.1872(3) 0.2808(2) 0.07953(16) 0.0158(7) Uani 1 1 d . . . . .
H22 H 0.196260 0.254585 0.040039 0.019 Uiso 1 1 calc R U . . .
C23 C 0.2286(3) 0.09644(19) 0.08746(15) 0.0126(6) Uani 1 1 d . . . . .
C24 C 0.3226(3) 0.1124(2) 0.06055(17) 0.0184(7) Uani 1 1 d . . . . .
H24 H 0.365358 0.154703 0.076740 0.022 Uiso 1 1 calc R U . . .
C25 C 0.3545(3) 0.0672(2) 0.01028(18) 0.0230(8) Uani 1 1 d . . . . .
H25 H 0.419081 0.078138 -0.007481 0.028 Uiso 1 1 calc R U . . .
C26 C 0.2912(3) 0.0057(2) -0.01382(18) 0.0260(8) Uani 1 1 d . . . . .
H26 H 0.312786 -0.025713 -0.047941 0.031 Uiso 1 1 calc R U . . .
C27 C 0.1972(3) -0.0098(2) 0.01175(18) 0.0263(8) Uani 1 1 d . . . . .
H27 H 0.153928 -0.051408 -0.005273 0.032 Uiso 1 1 calc R U . . .
C28 C 0.1653(3) 0.0350(2) 0.06214(16) 0.0181(7) Uani 1 1 d . . . . .
H28 H 0.100424 0.023878 0.079459 0.022 Uiso 1 1 calc R U . . .
C29 C 0.0643(2) 0.12305(19) 0.16784(16) 0.0126(6) Uani 1 1 d . . . . .
C30 C -0.0147(3) 0.1574(2) 0.12539(17) 0.0162(7) Uani 1 1 d . . . . .
H30 H 0.003219 0.195925 0.095418 0.019 Uiso 1 1 calc R U . . .
C31 C -0.1194(3) 0.1351(2) 0.12718(18) 0.0199(7) Uani 1 1 d . . . . .
H31 H -0.173098 0.158770 0.098663 0.024 Uiso 1 1 calc R U . . .
C32 C -0.1455(3) 0.0788(2) 0.17020(19) 0.0222(8) Uani 1 1 d . . . . .
H32 H -0.217078 0.063240 0.170674 0.027 Uiso 1 1 calc R U . . .
C33 C -0.0686(3) 0.0449(2) 0.21255(19) 0.0246(8) Uani 1 1 d . . . . .
H33 H -0.087388 0.006306 0.242230 0.030 Uiso 1 1 calc R U . . .
C34 C 0.0371(3) 0.0672(2) 0.21183(17) 0.0185(7) Uani 1 1 d . . . . .
H34 H 0.090118 0.044248 0.241305 0.022 Uiso 1 1 calc R U . . .
C35 C 0.5188(3) 0.12615(19) 0.29371(16) 0.0128(6) Uani 1 1 d . . . . .
C36 C 0.6086(3) 0.1265(2) 0.33896(17) 0.0176(7) Uani 1 1 d . . . . .
H36 H 0.674078 0.144590 0.326114 0.021 Uiso 1 1 calc R U . . .
C37 C 0.6032(3) 0.1009(2) 0.40182(18) 0.0230(8) Uani 1 1 d . . . . .
H37 H 0.664650 0.099416 0.431783 0.028 Uiso 1 1 calc R U . . .
C38 C 0.5056(3) 0.0774(2) 0.42036(17) 0.0218(8) Uani 1 1 d . . . . .
H38 H 0.499286 0.059926 0.463355 0.026 Uiso 1 1 calc R U . . .
C39 C 0.4188(3) 0.0800(2) 0.37559(16) 0.0161(7) Uani 1 1 d . . . . .
H39 H 0.351986 0.065412 0.388613 0.019 Uiso 1 1 calc R U . . .
C40 C 0.3732(3) 0.03465(19) 0.20192(15) 0.0131(6) Uani 1 1 d . . . . .
C41 C 0.3222(3) -0.0362(2) 0.18632(16) 0.0168(7) Uani 1 1 d . . . . .
H41 H 0.250836 -0.043479 0.194881 0.020 Uiso 1 1 calc R U . . .
C42 C 0.3758(3) -0.0954(2) 0.15855(17) 0.0194(7) Uani 1 1 d . . . . .
H42 H 0.341939 -0.143723 0.148546 0.023 Uiso 1 1 calc R U . . .
C43 C 0.4795(3) -0.0837(2) 0.14537(17) 0.0196(7) Uani 1 1 d . . . . .
H43 H 0.517695 -0.123884 0.126472 0.023 Uiso 1 1 calc R U . . .
C44 C 0.5258(3) -0.0133(2) 0.16007(16) 0.0154(6) Uani 1 1 d . . . . .
H44 H 0.596290 -0.004804 0.150118 0.019 Uiso 1 1 calc R U . . .
C45 C 0.2281(5) 0.1772(3) 0.5123(3) 0.0517(14) Uani 1 1 d . . . . .
H45A H 0.208646 0.206696 0.471797 0.062 Uiso 1 1 calc R U . . .
H45B H 0.193246 0.202422 0.547510 0.062 Uiso 1 1 calc R U . . .
C46 C -0.070(4) 0.1691(14) 0.3629(12) 0.0481(19) Uani 0.194(5) 1 d D . P A 1
H46A H -0.123954 0.189497 0.329468 0.058 Uiso 0.194(5) 1 calc R U P A 1
H46B H -0.000914 0.168896 0.344604 0.058 Uiso 0.194(5) 1 calc R U P A 1
Cl3A Cl -0.1053(4) 0.0671(2) 0.39600(16) 0.0365(5) Uani 0.806(5) 1 d D U P A 2
Cl4A Cl -0.1236(2) 0.23345(10) 0.42316(10) 0.0537(6) Uani 0.806(5) 1 d D U P A 2
C46A C -0.0562(7) 0.1602(4) 0.3815(4) 0.0481(19) Uani 0.806(5) 1 d D U P A 2
H46C H -0.064757 0.170923 0.334316 0.058 Uiso 0.806(5) 1 calc R U P A 2
H46D H 0.020224 0.162010 0.396228 0.058 Uiso 0.806(5) 1 calc R U P A 2

loop_
_atom_site_aniso_label
_atom_site_aniso_U_11
_atom_site_aniso_U_22
_atom_site_aniso_U_33
_atom_site_aniso_U_23
_atom_site_aniso_U_13
_atom_site_aniso_U_12
Ni1 0.0122(3) 0.0069(3) 0.0134(3) -0.0011(2) 0.0049(2) 0.0002(2)
Ni2 0.0119(3) 0.0089(3) 0.0114(3) -0.0009(2) 0.0039(2) 0.0010(2)
Fe1 0.0118(3) 0.0061(3) 0.0128(3) 0.00055(18) 0.00452(19) 0.00024(18)
Br1 0.01476(18) 0.01317(19) 0.01689(18) -0.00155(12) 0.00785(13) 0.00079(12)
Br2 0.01619(18) 0.01516(19) 0.01644(18) -0.00189(12) 0.00826(13) 0.00086(12)
P1 0.0106(3) 0.0075(4) 0.0136(4) -0.0011(3) 0.0042(3) -0.0003(3)
P2 0.0106(4) 0.0076(4) 0.0119(4) -0.0007(3) 0.0041(3) 0.0002(3)
Cl1 0.1048(13) 0.0498(8) 0.0435(7) -0.0077(6) 0.0164(7) -0.0440(8)
Cl2 0.0646(9) 0.0611(9) 0.0595(8) -0.0232(7) 0.0242(7) -0.0240(7)
Cl3 0.0485(7) 0.0301(13) 0.0327(16) -0.0023(9) 0.0141(11) 0.0028(9)
Cl4 0.0765(17) 0.0261(7) 0.0626(10) 0.0042(6) 0.0270(11) -0.0039(9)
N1 0.0174(13) 0.0077(13) 0.0143(13) -0.0001(10) 0.0034(10) 0.0020(10)
N2 0.0159(13) 0.0097(13) 0.0112(12) -0.0012(10) 0.0045(10) 0.0008(10)
C1 0.0193(16) 0.0059(15) 0.0155(15) -0.0007(11) 0.0061(12) 0.0014(12)
C2 0.0211(17) 0.0153(17) 0.0171(16) -0.0024(13) 0.0042(13) -0.0003(13)
C3 0.0250(19) 0.027(2) 0.0213(18) -0.0061(15) 0.0123(15) -0.0005(15)
C4 0.032(2) 0.031(2) 0.0163(17) -0.0076(15) 0.0069(15) 0.0001(17)
C5 0.0256(19) 0.031(2) 0.0207(18) -0.0095(15) 0.0031(15) -0.0022(16)
C6 0.0197(17) 0.0215(19) 0.0201(18) -0.0049(14) 0.0059(14) -0.0012(14)
C7 0.0112(15) 0.0163(17) 0.0136(15) -0.0065(12) 0.0054(12) -0.0057(12)
C8 0.0167(16) 0.0184(18) 0.0245(18) -0.0026(14) 0.0038(13) -0.0006(14)
C9 0.0156(17) 0.036(2) 0.0278(19) -0.0070(17) 0.0058(14) 0.0004(16)
C10 0.0179(17) 0.040(2) 0.0276(19) -0.0083(17) 0.0111(15) -0.0140(17)
C11 0.028(2) 0.020(2) 0.036(2) -0.0013(16) 0.0132(16) -0.0109(16)
C12 0.0206(17) 0.0136(17) 0.0265(18) -0.0025(14) 0.0085(14) -0.0017(14)
C13 0.0120(15) 0.0103(16) 0.0177(16) 0.0017(12) 0.0050(12) -0.0012(12)
C14 0.0129(15) 0.0101(16) 0.0223(17) -0.0027(12) 0.0042(12) -0.0035(12)
C15 0.0161(15) 0.0064(16) 0.0320(19) 0.0022(13) 0.0061(13) -0.0037(12)
C16 0.0166(16) 0.0162(18) 0.0224(17) 0.0056(13) 0.0091(13) 0.0005(13)
C17 0.0138(15) 0.0143(17) 0.0163(16) 0.0020(12) 0.0091(12) -0.0002(12)
C18 0.0103(14) 0.0093(15) 0.0167(15) 0.0009(12) 0.0028(11) 0.0013(12)
C19 0.0135(15) 0.0115(16) 0.0199(16) -0.0030(13) 0.0099(12) -0.0007(12)
C20 0.0125(15) 0.0107(16) 0.0294(18) 0.0002(14) 0.0046(13) 0.0036(12)
C21 0.0170(16) 0.0172(18) 0.0222(17) 0.0046(14) 0.0003(13) -0.0016(13)
C22 0.0171(15) 0.0165(17) 0.0137(15) 0.0023(13) 0.0022(12) -0.0026(13)
C23 0.0194(16) 0.0084(15) 0.0104(14) -0.0005(11) 0.0031(12) 0.0030(12)
C24 0.0185(16) 0.0169(18) 0.0200(17) -0.0001(13) 0.0035(13) 0.0025(13)
C25 0.0225(17) 0.026(2) 0.0220(17) -0.0009(15) 0.0091(14) 0.0064(15)
C26 0.040(2) 0.021(2) 0.0184(17) -0.0039(14) 0.0096(15) 0.0125(17)
C27 0.040(2) 0.0159(19) 0.0232(18) -0.0054(14) 0.0056(16) -0.0039(16)
C28 0.0253(18) 0.0139(17) 0.0157(16) 0.0002(13) 0.0047(13) -0.0017(14)
C29 0.0104(14) 0.0102(16) 0.0177(15) -0.0039(12) 0.0035(12) -0.0016(12)
C30 0.0160(16) 0.0134(17) 0.0196(17) 0.0009(12) 0.0043(13) 0.0004(13)
C31 0.0128(16) 0.0195(19) 0.0271(18) -0.0019(14) 0.0009(13) 0.0036(13)
C32 0.0138(16) 0.0205(19) 0.033(2) -0.0045(15) 0.0062(14) -0.0035(14)
C33 0.0241(19) 0.0200(19) 0.031(2) 0.0059(15) 0.0085(15) -0.0071(15)
C34 0.0168(16) 0.0162(18) 0.0228(17) 0.0038(13) 0.0039(13) -0.0006(13)
C35 0.0171(15) 0.0063(15) 0.0157(15) -0.0005(11) 0.0044(12) 0.0015(12)
C36 0.0158(16) 0.0151(17) 0.0223(17) 0.0021(13) 0.0031(13) 0.0010(13)
C37 0.0208(17) 0.026(2) 0.0210(17) 0.0016(14) -0.0042(14) 0.0029(15)
C38 0.031(2) 0.0197(19) 0.0143(16) 0.0041(13) 0.0001(14) 0.0023(15)
C39 0.0206(16) 0.0118(16) 0.0167(16) 0.0001(12) 0.0066(13) 0.0013(13)
C40 0.0164(15) 0.0085(15) 0.0151(15) 0.0018(12) 0.0040(12) 0.0018(12)
C41 0.0209(16) 0.0140(17) 0.0162(15) 0.0022(12) 0.0061(13) -0.0020(13)
C42 0.0256(18) 0.0099(17) 0.0226(17) 0.0007(13) 0.0023(14) -0.0019(13)
C43 0.0293(19) 0.0092(17) 0.0214(17) -0.0017(13) 0.0091(14) 0.0048(14)
C44 0.0190(16) 0.0113(16) 0.0172(15) -0.0015(12) 0.0076(12) 0.0018(13)
C45 0.065(4) 0.030(3) 0.061(4) -0.004(2) 0.013(3) -0.006(2)
C46 0.044(3) 0.051(3) 0.053(4) 0.018(3) 0.022(3) -0.001(3)
Cl3A 0.0485(7) 0.0301(13) 0.0327(16) -0.0023(9) 0.0141(11) 0.0028(9)
Cl4A 0.0765(17) 0.0261(7) 0.0626(10) 0.0042(6) 0.0270(11) -0.0039(9)
C46A 0.044(3) 0.051(3) 0.053(4) 0.018(3) 0.022(3) -0.001(3)

loop_
_atom_type_symbol
_atom_type_description
_atom_type_scat_dispersion_real
_atom_type_scat_dispersion_imag
_atom_type_scat_source
Ni Ni -3.0029 0.5091 'International Tables Vol C Tables 4.2.6.8 and 6.1.1.4'
Fe Fe -1.1336 3.1974 'International Tables Vol C Tables 4.2.6.8 and 6.1.1.4'
Br Br -0.6763 1.2805 'International Tables Vol C Tables 4.2.6.8 and 6.1.1.4'
P P 0.2955 0.4335 'International Tables Vol C Tables 4.2.6.8 and 6.1.1.4'
Cl Cl 0.3639 0.7018 'International Tables Vol C Tables 4.2.6.8 and 6.1.1.4'
N N 0.0311 0.0180 'International Tables Vol C Tables 4.2.6.8 and 6.1.1.4'
C C 0.0181 0.0091 'International Tables Vol C Tables 4.2.6.8 and 6.1.1.4'
H H 0.0000 0.0000 'International Tables Vol C Tables 4.2.6.8 and 6.1.1.4'

loop_
_geom_angle_atom_site_label_1
_geom_angle_atom_site_label_2
_geom_angle_atom_site_label_3
_geom_angle
_geom_angle_site_symmetry_1
_geom_angle_site_symmetry_3
_geom_angle_publ_flag
C35 Ni1 N2 86.80(13) . . ?
C35 Ni1 P1 92.84(10) . . ?
N2 Ni1 P1 166.12(9) . . ?
C35 Ni1 Br1 163.51(11) . . ?
N2 Ni1 Br1 94.02(8) . . ?
P1 Ni1 Br1 90.24(3) . . ?
C40 Ni2 N1 86.83(13) . . ?
C40 Ni2 P2 91.79(10) . . ?
N1 Ni2 P2 165.58(9) . . ?
C40 Ni2 Br2 162.06(10) . . ?
N1 Ni2 Br2 92.68(8) . . ?
P2 Ni2 Br2 93.00(3) . . ?
C20 Fe1 C21 40.65(15) . . ?
C20 Fe1 C15 100.85(14) . . ?
C21 Fe1 C15 105.53(15) . . ?
C20 Fe1 C14 111.49(14) . . ?
C21 Fe1 C14 139.11(14) . . ?
C15 Fe1 C14 40.46(14) . . ?
C20 Fe1 C17 163.95(14) . . ?
C21 Fe1 C17 129.04(14) . . ?
C15 Fe1 C17 68.04(14) . . ?
C14 Fe1 C17 68.15(14) . . ?
C20 Fe1 C16 123.91(14) . . ?
C21 Fe1 C16 101.05(14) . . ?
C15 Fe1 C16 40.60(14) . . ?
C14 Fe1 C16 68.12(14) . . ?
C17 Fe1 C16 40.25(13) . . ?
C20 Fe1 C19 40.28(14) . . ?
C21 Fe1 C19 68.05(14) . . ?
C15 Fe1 C19 128.84(14) . . ?
C14 Fe1 C19 111.82(14) . . ?
C17 Fe1 C19 155.70(14) . . ?
C16 Fe1 C19 163.94(14) . . ?
C20 Fe1 C22 68.16(14) . . ?
C21 Fe1 C22 40.30(14) . . ?
C15 Fe1 C22 138.97(14) . . ?
C14 Fe1 C22 179.37(14) . . ?
C17 Fe1 C22 112.03(14) . . ?
C16 Fe1 C22 111.59(14) . . ?
C19 Fe1 C22 68.29(13) . . ?
C20 Fe1 C18 67.99(13) . . ?
C21 Fe1 C18 67.95(13) . . ?
C15 Fe1 C18 168.57(13) . . ?
C14 Fe1 C18 139.85(13) . . ?
C17 Fe1 C18 123.38(13) . . ?
C16 Fe1 C18 147.85(14) . . ?
C19 Fe1 C18 40.59(12) . . ?
C22 Fe1 C18 40.62(13) . . ?
C20 Fe1 C13 147.58(14) . . ?
C21 Fe1 C13 168.79(14) . . ?
C15 Fe1 C13 68.01(13) . . ?
C14 Fe1 C13 40.43(13) . . ?
C17 Fe1 C13 40.61(13) . . ?
C16 Fe1 C13 67.99(13) . . ?
C19 Fe1 C13 123.17(13) . . ?
C22 Fe1 C13 140.08(14) . . ?
C18 Fe1 C13 119.94(13) . . ?
C13 P1 C7 102.50(16) . . ?
C13 P1 C1 103.34(15) . . ?
C7 P1 C1 102.09(15) . . ?
C13 P1 Ni1 114.08(11) . . ?
C7 P1 Ni1 115.91(11) . . ?
C1 P1 Ni1 116.96(11) . . ?
C18 P2 C29 102.49(15) . . ?
C18 P2 C23 104.99(15) . . ?
C29 P2 C23 102.28(15) . . ?
C18 P2 Ni2 114.50(11) . . ?
C29 P2 Ni2 115.16(11) . . ?
C23 P2 Ni2 115.74(11) . . ?
C39 N1 C35 120.6(3) . . ?
C39 N1 Ni2 125.8(2) . . ?
C35 N1 Ni2 113.4(2) . . ?
C44 N2 C40 120.2(3) . . ?
C44 N2 Ni1 125.3(2) . . ?
C40 N2 Ni1 114.2(2) . . ?
C6 C1 C2 119.3(3) . . ?
C6 C1 P1 121.9(3) . . ?
C2 C1 P1 118.5(3) . . ?
C3 C2 C1 120.4(3) . . ?
C3 C2 H2 119.8 . . ?
C1 C2 H2 119.8 . . ?
C2 C3 C4 120.4(4) . . ?
C2 C3 H3 119.8 . . ?
C4 C3 H3 119.8 . . ?
C3 C4 C5 119.6(3) . . ?
C3 C4 H4 120.2 . . ?
C5 C4 H4 120.2 . . ?
C4 C5 C6 119.9(4) . . ?
C4 C5 H5 120.0 . . ?
C6 C5 H5 120.0 . . ?
C1 C6 C5 120.4(3) . . ?
C1 C6 H6 119.8 . . ?
C5 C6 H6 119.8 . . ?
C8 C7 C12 119.5(3) . . ?
C8 C7 P1 118.9(3) . . ?
C12 C7 P1 121.3(3) . . ?
C7 C8 C9 120.2(4) . . ?
C7 C8 H8 119.9 . . ?
C9 C8 H8 119.9 . . ?
C10 C9 C8 120.3(4) . . ?
C10 C9 H9 119.8 . . ?
C8 C9 H9 119.8 . . ?
C9 C10 C11 120.0(3) . . ?
C9 C10 H10 120.0 . . ?
C11 C10 H10 120.0 . . ?
C12 C11 C10 119.5(4) . . ?
C12 C11 H11 120.3 . . ?
C10 C11 H11 120.3 . . ?
C7 C12 C11 120.5(4) . . ?
C7 C12 H12 119.7 . . ?
C11 C12 H12 119.7 . . ?
C14 C13 C17 106.7(3) . . ?
C14 C13 P1 124.2(3) . . ?
C17 C13 P1 126.9(3) . . ?
C14 C13 Fe1 68.47(19) . . ?
C17 C13 Fe1 68.43(19) . . ?
P1 C13 Fe1 141.30(18) . . ?
C15 C14 C13 108.6(3) . . ?
C15 C14 Fe1 69.59(19) . . ?
C13 C14 Fe1 71.10(19) . . ?
C15 C14 H14 125.7 . . ?
C13 C14 H14 125.7 . . ?
Fe1 C14 H14 125.2 . . ?
C14 C15 C16 108.2(3) . . ?
C14 C15 Fe1 69.95(19) . . ?
C16 C15 Fe1 70.04(19) . . ?
C14 C15 H15 125.9 . . ?
C16 C15 H15 125.9 . . ?
Fe1 C15 H15 125.7 . . ?
C17 C16 C15 107.9(3) . . ?
C17 C16 Fe1 69.76(19) . . ?
C15 C16 Fe1 69.35(19) . . ?
C17 C16 H16 126.1 . . ?
C15 C16 H16 126.1 . . ?
Fe1 C16 H16 126.4 . . ?
C16 C17 C13 108.7(3) . . ?
C16 C17 Fe1 69.99(19) . . ?
C13 C17 Fe1 70.96(18) . . ?
C16 C17 H17 125.7 . . ?
C13 C17 H17 125.7 . . ?
Fe1 C17 H17 125.0 . . ?
C19 C18 C22 107.4(3) . . ?
C19 C18 P2 124.2(3) . . ?
C22 C18 P2 126.0(3) . . ?
C19 C18 Fe1 69.12(18) . . ?
C22 C18 Fe1 69.20(19) . . ?
P2 C18 Fe1 140.83(17) . . ?
C20 C19 C18 108.0(3) . . ?
C20 C19 Fe1 69.20(19) . . ?
C18 C19 Fe1 70.30(18) . . ?
C20 C19 H19 126.0 . . ?
C18 C19 H19 126.0 . . ?
Fe1 C19 H19 126.1 . . ?
C19 C20 C21 108.4(3) . . ?
C19 C20 Fe1 70.52(19) . . ?
C21 C20 Fe1 69.7(2) . . ?
C19 C20 H20 125.8 . . ?
C21 C20 H20 125.8 . . ?
Fe1 C20 H20 125.5 . . ?
C22 C21 C20 108.5(3) . . ?
C22 C21 Fe1 70.6(2) . . ?
C20 C21 Fe1 69.6(2) . . ?
C22 C21 H21 125.7 . . ?
C20 C21 H21 125.7 . . ?
Fe1 C21 H21 125.7 . . ?
C21 C22 C18 107.7(3) . . ?
C21 C22 Fe1 69.1(2) . . ?
C18 C22 Fe1 70.19(19) . . ?
C21 C22 H22 126.1 . . ?
C18 C22 H22 126.1 . . ?
Fe1 C22 H22 126.1 . . ?
C24 C23 C28 118.9(3) . . ?
C24 C23 P2 118.8(3) . . ?
C28 C23 P2 121.4(3) . . ?
C25 C24 C23 120.8(3) . . ?
C25 C24 H24 119.6 . . ?
C23 C24 H24 119.6 . . ?
C24 C25 C26 119.5(3) . . ?
C24 C25 H25 120.3 . . ?
C26 C25 H25 120.3 . . ?
C27 C26 C25 120.1(3) . . ?
C27 C26 H26 119.9 . . ?
C25 C26 H26 119.9 . . ?
C26 C27 C28 120.6(4) . . ?
C26 C27 H27 119.7 . . ?
C28 C27 H27 119.7 . . ?
C27 C28 C23 120.1(3) . . ?
C27 C28 H28 120.0 . . ?
C23 C28 H28 120.0 . . ?
C34 C29 C30 119.6(3) . . ?
C34 C29 P2 119.0(3) . . ?
C30 C29 P2 121.3(3) . . ?
C31 C30 C29 119.9(3) . . ?
C31 C30 H30 120.1 . . ?
C29 C30 H30 120.1 . . ?
C32 C31 C30 120.2(3) . . ?
C32 C31 H31 119.9 . . ?
C30 C31 H31 119.9 . . ?
C31 C32 C33 120.6(3) . . ?
C31 C32 H32 119.7 . . ?
C33 C32 H32 119.7 . . ?
C32 C33 C34 120.0(3) . . ?
C32 C33 H33 120.0 . . ?
C34 C33 H33 120.0 . . ?
C29 C34 C33 119.8(3) . . ?
C29 C34 H34 120.1 . . ?
C33 C34 H34 120.1 . . ?
N1 C35 C36 118.6(3) . . ?
N1 C35 Ni1 119.9(2) . . ?
C36 C35 Ni1 121.2(3) . . ?
C37 C36 C35 121.0(3) . . ?
C37 C36 H36 119.5 . . ?
C35 C36 H36 119.5 . . ?
C36 C37 C38 118.6(3) . . ?
C36 C37 H37 120.7 . . ?
C38 C37 H37 120.7 . . ?
C39 C38 C37 119.0(3) . . ?
C39 C38 H38 120.5 . . ?
C37 C38 H38 120.5 . . ?
N1 C39 C38 122.2(3) . . ?
N1 C39 H39 118.9 . . ?
C38 C39 H39 118.9 . . ?
N2 C40 C41 119.3(3) . . ?
N2 C40 Ni2 119.0(2) . . ?
C41 C40 Ni2 121.6(2) . . ?
C42 C41 C40 120.0(3) . . ?
C42 C41 H41 120.0 . . ?
C40 C41 H41 120.0 . . ?
C41 C42 C43 119.5(3) . . ?
C41 C42 H42 120.3 . . ?
C43 C42 H42 120.3 . . ?
C44 C43 C42 118.8(3) . . ?
C44 C43 H43 120.6 . . ?
C42 C43 H43 120.6 . . ?
N2 C44 C43 122.2(3) . . ?
N2 C44 H44 118.9 . . ?
C43 C44 H44 118.9 . . ?
Cl2 C45 Cl1 113.1(3) . . ?
Cl2 C45 H45A 108.9 . . ?
Cl1 C45 H45A 108.9 . . ?
Cl2 C45 H45B 108.9 . . ?
Cl1 C45 H45B 108.9 . . ?
H45A C45 H45B 107.8 . . ?
Cl3 C46 Cl4 108.7(16) . . ?
Cl3 C46 H46A 109.9 . . ?
Cl4 C46 H46A 109.9 . . ?
Cl3 C46 H46B 109.9 . . ?
Cl4 C46 H46B 109.9 . . ?
H46A C46 H46B 108.3 . . ?
Cl3A C46A Cl4A 111.4(5) . . ?
Cl3A C46A H46C 109.3 . . ?
Cl4A C46A H46C 109.3 . . ?
Cl3A C46A H46D 109.3 . . ?
Cl4A C46A H46D 109.3 . . ?
H46C C46A H46D 108.0 . . ?

loop_
_geom_bond_atom_site_label_1
_geom_bond_atom_site_label_2
_geom_bond_distance
_geom_bond_site_symmetry_2
_geom_bond_publ_flag
Ni1 C35 1.876(3) . ?
Ni1 N2 1.920(3) . ?
Ni1 P1 2.1603(10) . ?
Ni1 Br1 2.3701(6) . ?
Ni2 C40 1.886(3) . ?
Ni2 N1 1.922(3) . ?
Ni2 P2 2.1805(9) . ?
Ni2 Br2 2.3919(6) . ?
Fe1 C20 2.043(3) . ?
Fe1 C21 2.045(4) . ?
Fe1 C15 2.051(3) . ?
Fe1 C14 2.056(3) . ?
Fe1 C17 2.057(3) . ?
Fe1 C16 2.060(3) . ?
Fe1 C19 2.061(3) . ?
Fe1 C22 2.063(3) . ?
Fe1 C18 2.076(3) . ?
Fe1 C13 2.091(3) . ?
P1 C13 1.809(3) . ?
P1 C7 1.827(3) . ?
P1 C1 1.829(3) . ?
P2 C18 1.815(3) . ?
P2 C29 1.817(3) . ?
P2 C23 1.818(3) . ?
Cl1 C45 1.752(6) . ?
Cl2 C45 1.731(7) . ?
Cl3 C46 1.704(19) . ?
Cl4 C46 1.722(19) . ?
N1 C39 1.350(4) . ?
N1 C35 1.357(4) . ?
N2 C44 1.354(4) . ?
N2 C40 1.356(4) . ?
C1 C6 1.386(5) . ?
C1 C2 1.393(5) . ?
C2 C3 1.382(5) . ?
C2 H2 0.9500 . ?
C3 C4 1.388(6) . ?
C3 H3 0.9500 . ?
C4 C5 1.390(6) . ?
C4 H4 0.9500 . ?
C5 C6 1.395(5) . ?
C5 H5 0.9500 . ?
C6 H6 0.9500 . ?
C7 C8 1.387(5) . ?
C7 C12 1.389(5) . ?
C8 C9 1.391(5) . ?
C8 H8 0.9500 . ?
C9 C10 1.377(6) . ?
C9 H9 0.9500 . ?
C10 C11 1.399(6) . ?
C10 H10 0.9500 . ?
C11 C12 1.390(5) . ?
C11 H11 0.9500 . ?
C12 H12 0.9500 . ?
C13 C14 1.433(5) . ?
C13 C17 1.440(5) . ?
C14 C15 1.420(5) . ?
C14 H14 0.9500 . ?
C15 C16 1.427(5) . ?
C15 H15 0.9500 . ?
C16 C17 1.417(5) . ?
C16 H16 0.9500 . ?
C17 H17 0.9500 . ?
C18 C19 1.435(4) . ?
C18 C22 1.437(4) . ?
C19 C20 1.413(5) . ?
C19 H19 0.9500 . ?
C20 C21 1.420(5) . ?
C20 H20 0.9500 . ?
C21 C22 1.415(5) . ?
C21 H21 0.9500 . ?
C22 H22 0.9500 . ?
C23 C24 1.394(5) . ?
C23 C28 1.399(5) . ?
C24 C25 1.391(5) . ?
C24 H24 0.9500 . ?
C25 C26 1.392(6) . ?
C25 H25 0.9500 . ?
C26 C27 1.379(6) . ?
C26 H26 0.9500 . ?
C27 C28 1.388(5) . ?
C27 H27 0.9500 . ?
C28 H28 0.9500 . ?
C29 C34 1.390(5) . ?
C29 C30 1.400(5) . ?
C30 C31 1.389(5) . ?
C30 H30 0.9500 . ?
C31 C32 1.378(5) . ?
C31 H31 0.9500 . ?
C32 C33 1.378(6) . ?
C32 H32 0.9500 . ?
C33 C34 1.400(5) . ?
C33 H33 0.9500 . ?
C34 H34 0.9500 . ?
C35 C36 1.406(5) . ?
C36 C37 1.381(5) . ?
C36 H36 0.9500 . ?
C37 C38 1.394(5) . ?
C37 H37 0.9500 . ?
C38 C39 1.371(5) . ?
C38 H38 0.9500 . ?
C39 H39 0.9500 . ?
C40 C41 1.403(5) . ?
C41 C42 1.381(5) . ?
C41 H41 0.9500 . ?
C42 C43 1.386(5) . ?
C42 H42 0.9500 . ?
C43 C44 1.367(5) . ?
C43 H43 0.9500 . ?
C44 H44 0.9500 . ?
C45 H45A 0.9900 . ?
C45 H45B 0.9900 . ?
C46 H46A 0.9900 . ?
C46 H46B 0.9900 . ?
Cl3A C46A 1.756(7) . ?
Cl4A C46A 1.791(8) . ?
C46A H46C 0.9900 . ?
C46A H46D 0.9900 . ?

loop_
_geom_torsion_atom_site_label_1
_geom_torsion_atom_site_label_2
_geom_torsion_atom_site_label_3
_geom_torsion_atom_site_label_4
_geom_torsion
_geom_torsion_site_symmetry_1
_geom_torsion_site_symmetry_2
_geom_torsion_site_symmetry_3
_geom_torsion_site_symmetry_4
_geom_torsion_publ_flag
C13 P1 C1 C6 -123.6(3) . . . . ?
C7 P1 C1 C6 -17.5(3) . . . . ?
Ni1 P1 C1 C6 110.1(3) . . . . ?
C13 P1 C1 C2 62.4(3) . . . . ?
C7 P1 C1 C2 168.6(3) . . . . ?
Ni1 P1 C1 C2 -63.8(3) . . . . ?
C6 C1 C2 C3 0.9(5) . . . . ?
P1 C1 C2 C3 175.0(3) . . . . ?
C1 C2 C3 C4 -0.9(6) . . . . ?
C2 C3 C4 C5 0.2(6) . . . . ?
C3 C4 C5 C6 0.5(7) . . . . ?
C2 C1 C6 C5 -0.1(6) . . . . ?
P1 C1 C6 C5 -174.0(3) . . . . ?
C4 C5 C6 C1 -0.6(6) . . . . ?
C13 P1 C7 C8 -162.8(3) . . . . ?
C1 P1 C7 C8 90.4(3) . . . . ?
Ni1 P1 C7 C8 -37.9(3) . . . . ?
C13 P1 C7 C12 23.0(3) . . . . ?
C1 P1 C7 C12 -83.8(3) . . . . ?
Ni1 P1 C7 C12 147.9(2) . . . . ?
C12 C7 C8 C9 1.4(5) . . . . ?
P1 C7 C8 C9 -172.9(3) . . . . ?
C7 C8 C9 C10 -0.1(6) . . . . ?
C8 C9 C10 C11 -1.3(6) . . . . ?
C9 C10 C11 C12 1.3(6) . . . . ?
C8 C7 C12 C11 -1.4(5) . . . . ?
P1 C7 C12 C11 172.8(3) . . . . ?
C10 C11 C12 C7 0.0(6) . . . . ?
C7 P1 C13 C14 -90.3(3) . . . . ?
C1 P1 C13 C14 15.6(3) . . . . ?
Ni1 P1 C13 C14 143.6(2) . . . . ?
C7 P1 C13 C17 70.2(3) . . . . ?
C1 P1 C13 C17 176.0(3) . . . . ?
Ni1 P1 C13 C17 -56.0(3) . . . . ?
C7 P1 C13 Fe1 171.8(3) . . . . ?
C1 P1 C13 Fe1 -82.4(3) . . . . ?
Ni1 P1 C13 Fe1 45.7(3) . . . . ?
C17 C13 C14 C15 -1.8(4) . . . . ?
P1 C13 C14 C15 162.0(2) . . . . ?
Fe1 C13 C14 C15 -59.7(2) . . . . ?
C17 C13 C14 Fe1 58.0(2) . . . . ?
P1 C13 C14 Fe1 -138.3(3) . . . . ?
C13 C14 C15 C16 0.8(4) . . . . ?
Fe1 C14 C15 C16 -59.9(2) . . . . ?
C13 C14 C15 Fe1 60.7(2) . . . . ?
C14 C15 C16 C17 0.5(4) . . . . ?
Fe1 C15 C16 C17 -59.3(2) . . . . ?
C14 C15 C16 Fe1 59.8(2) . . . . ?
C15 C16 C17 C13 -1.6(4) . . . . ?
Fe1 C16 C17 C13 -60.7(2) . . . . ?
C15 C16 C17 Fe1 59.1(2) . . . . ?
C14 C13 C17 C16 2.1(4) . . . . ?
P1 C13 C17 C16 -161.1(3) . . . . ?
Fe1 C13 C17 C16 60.1(2) . . . . ?
C14 C13 C17 Fe1 -58.0(2) . . . . ?
P1 C13 C17 Fe1 138.8(3) . . . . ?
C29 P2 C18 C19 71.6(3) . . . . ?
C23 P2 C18 C19 178.2(3) . . . . ?
Ni2 P2 C18 C19 -53.8(3) . . . . ?
C29 P2 C18 C22 -88.4(3) . . . . ?
C23 P2 C18 C22 18.2(3) . . . . ?
Ni2 P2 C18 C22 146.2(3) . . . . ?
C29 P2 C18 Fe1 170.3(3) . . . . ?
C23 P2 C18 Fe1 -83.1(3) . . . . ?
Ni2 P2 C18 Fe1 44.9(3) . . . . ?
C22 C18 C19 C20 0.4(4) . . . . ?
P2 C18 C19 C20 -162.8(2) . . . . ?
Fe1 C18 C19 C20 59.2(2) . . . . ?
C22 C18 C19 Fe1 -58.8(2) . . . . ?
P2 C18 C19 Fe1 138.1(2) . . . . ?
C18 C19 C20 C21 -0.2(4) . . . . ?
Fe1 C19 C20 C21 59.7(2) . . . . ?
C18 C19 C20 Fe1 -59.8(2) . . . . ?
C19 C20 C21 C22 -0.1(4) . . . . ?
Fe1 C20 C21 C22 60.1(2) . . . . ?
C19 C20 C21 Fe1 -60.2(2) . . . . ?
C20 C21 C22 C18 0.3(4) . . . . ?
Fe1 C21 C22 C18 59.8(2) . . . . ?
C20 C21 C22 Fe1 -59.5(2) . . . . ?
C19 C18 C22 C21 -0.4(4) . . . . ?
P2 C18 C22 C21 162.3(2) . . . . ?
Fe1 C18 C22 C21 -59.2(2) . . . . ?
C19 C18 C22 Fe1 58.7(2) . . . . ?
P2 C18 C22 Fe1 -138.5(3) . . . . ?
C18 P2 C23 C24 61.2(3) . . . . ?
C29 P2 C23 C24 167.9(3) . . . . ?
Ni2 P2 C23 C24 -66.1(3) . . . . ?
C18 P2 C23 C28 -129.5(3) . . . . ?
C29 P2 C23 C28 -22.8(3) . . . . ?
Ni2 P2 C23 C28 103.2(3) . . . . ?
C28 C23 C24 C25 -1.4(5) . . . . ?
P2 C23 C24 C25 168.2(3) . . . . ?
C23 C24 C25 C26 0.6(6) . . . . ?
C24 C25 C26 C27 0.5(6) . . . . ?
C25 C26 C27 C28 -0.8(6) . . . . ?
C26 C27 C28 C23 0.0(6) . . . . ?
C24 C23 C28 C27 1.0(5) . . . . ?
P2 C23 C28 C27 -168.3(3) . . . . ?
C18 P2 C29 C34 -146.6(3) . . . . ?
C23 P2 C29 C34 104.8(3) . . . . ?
Ni2 P2 C29 C34 -21.6(3) . . . . ?
C18 P2 C29 C30 38.1(3) . . . . ?
C23 P2 C29 C30 -70.5(3) . . . . ?
Ni2 P2 C29 C30 163.1(2) . . . . ?
C34 C29 C30 C31 -0.5(5) . . . . ?
P2 C29 C30 C31 174.8(3) . . . . ?
C29 C30 C31 C32 -0.6(5) . . . . ?
C30 C31 C32 C33 1.0(6) . . . . ?
C31 C32 C33 C34 -0.4(6) . . . . ?
C30 C29 C34 C33 1.1(5) . . . . ?
P2 C29 C34 C33 -174.3(3) . . . . ?
C32 C33 C34 C29 -0.7(6) . . . . ?
C39 N1 C35 C36 0.1(5) . . . . ?
Ni2 N1 C35 C36 175.5(2) . . . . ?
C39 N1 C35 Ni1 173.7(2) . . . . ?
Ni2 N1 C35 Ni1 -10.9(3) . . . . ?
N2 Ni1 C35 N1 -54.6(3) . . . . ?
P1 Ni1 C35 N1 111.6(3) . . . . ?
Br1 Ni1 C35 N1 -147.9(3) . . . . ?
N2 Ni1 C35 C36 118.9(3) . . . . ?
P1 Ni1 C35 C36 -75.0(3) . . . . ?
Br1 Ni1 C35 C36 25.5(6) . . . . ?
N1 C35 C36 C37 2.2(5) . . . . ?
Ni1 C35 C36 C37 -171.4(3) . . . . ?
C35 C36 C37 C38 -2.4(6) . . . . ?
C36 C37 C38 C39 0.4(6) . . . . ?
C35 N1 C39 C38 -2.1(5) . . . . ?
Ni2 N1 C39 C38 -176.8(3) . . . . ?
C37 C38 C39 N1 1.8(6) . . . . ?
C44 N2 C40 C41 0.0(5) . . . . ?
Ni1 N2 C40 C41 174.9(2) . . . . ?
C44 N2 C40 Ni2 174.6(2) . . . . ?
Ni1 N2 C40 Ni2 -10.5(3) . . . . ?
N1 Ni2 C40 N2 -55.1(3) . . . . ?
P2 Ni2 C40 N2 110.6(2) . . . . ?
Br2 Ni2 C40 N2 -144.0(2) . . . . ?
N1 Ni2 C40 C41 119.4(3) . . . . ?
P2 Ni2 C40 C41 -75.0(3) . . . . ?
Br2 Ni2 C40 C41 30.5(5) . . . . ?
N2 C40 C41 C42 1.2(5) . . . . ?
Ni2 C40 C41 C42 -173.3(3) . . . . ?
C40 C41 C42 C43 -1.0(5) . . . . ?
C41 C42 C43 C44 -0.3(5) . . . . ?
C40 N2 C44 C43 -1.3(5) . . . . ?
Ni1 N2 C44 C43 -175.7(3) . . . . ?
C42 C43 C44 N2 1.5(5) . . . . ?
